data_2311682
loop_
_publ_author_name
'Zhang, Zhi-Hui'
'Zhang, Qi'
'Zhang, Qing-Qing'
'Chen, Chen'
'He, Ming-Yang'
'Chen, Qun'
'Song, Guo-Qiang'
'Xuan, Xiao-Peng'
'Huang, Xian-Feng'

_publ_section_title
;
 From a binary salt to salt co-crystals of antibacterial agent
 lomefloxacin with improved solubility and bioavailability.
;
_journal_coeditor_code UM5002
_journal_issue 'Pt 4'
_journal_name_full 'Acta crystallographica Section B, Structural science, crystal engineering and materials'
_journal_page_first 437
_journal_page_last 446
_journal_paper_doi 10.1107/S2052520615011191
_journal_volume 71
_journal_year 2015
_chemical_formula_moiety 'C17 H20 F2 N3 O3, C8 H5 O4, H2 O'
_chemical_formula_sum 'C25 H27 F2 N3 O8'
_chemical_formula_weight 535.50
_space_group_IT_number 2
_space_group_name_Hall '-P 1'
_space_group_name_H-M_alt 'P -1'
_symmetry_cell_setting triclinic
_symmetry_space_group_name_H-M 'P -1'
_atom_sites_solution_hydrogens geom
_atom_sites_solution_primary direct
_atom_sites_solution_secondary difmap
_cell_angle_alpha 89.016(4)
_cell_angle_beta 73.535(4)
_cell_angle_gamma 82.924(4)
_cell_formula_units_Z 2
_cell_length_a 8.6341(15)
_cell_length_b 10.5326(18)
_cell_length_c 14.302(2)
_cell_measurement_reflns_used 1443
_cell_measurement_temperature 296(2)
_cell_measurement_theta_max 23.71
_cell_measurement_theta_min 2.43
_cell_volume 1237.6(3)
_computing_cell_refinement 'Bruker SAINT (Bruker, 2009)'
_computing_data_collection 'Bruker APEX2 (Bruker, 2009)'
_computing_data_reduction 'Bruker SAINT'
_computing_molecular_graphics 'Bruker SHELXTL'
_computing_publication_material 'Bruker SHELXTL'
_computing_structure_refinement 'SHELXTL (Sheldrick, 2008)'
_computing_structure_solution 'SHELXTL (Sheldrick, 2008)'
_diffrn_ambient_temperature 296(2)
_diffrn_measured_fraction_theta_full 0.988
_diffrn_measured_fraction_theta_max 0.988
_diffrn_measurement_device_type 'Bruker APEX-II CCD'
_diffrn_measurement_method '\f and \w scans'
_diffrn_radiation_monochromator graphite
_diffrn_radiation_source 'fine-focus sealed tube'
_diffrn_radiation_type MoK\a
_diffrn_radiation_wavelength 0.71073
_diffrn_reflns_av_R_equivalents 0.0285
_diffrn_reflns_av_sigmaI/netI 0.0604
_diffrn_reflns_limit_h_max 10
_diffrn_reflns_limit_h_min -10
_diffrn_reflns_limit_k_max 10
_diffrn_reflns_limit_k_min -12
_diffrn_reflns_limit_l_max 14
_diffrn_reflns_limit_l_min -17
_diffrn_reflns_number 6932
_diffrn_reflns_theta_full 25.00
_diffrn_reflns_theta_max 25.00
_diffrn_reflns_theta_min 1.48
_diffrn_standards_number 0
_exptl_absorpt_coefficient_mu 0.117
_exptl_absorpt_correction_T_max 0.9769
_exptl_absorpt_correction_T_min 0.9701
_exptl_absorpt_correction_type multi-scan
_exptl_absorpt_process_details SADABS
_exptl_crystal_colour colorless
_exptl_crystal_density_diffrn 1.437
_exptl_crystal_density_method 'not measured'
_exptl_crystal_description block
_exptl_crystal_F_000 560
_exptl_crystal_size_max 0.26
_exptl_crystal_size_mid 0.23
_exptl_crystal_size_min 0.20
_refine_diff_density_max 0.764
_refine_diff_density_min -0.487
_refine_ls_extinction_method none
_refine_ls_goodness_of_fit_ref 1.067
_refine_ls_hydrogen_treatment constr
_refine_ls_matrix_type full
_refine_ls_number_parameters 347
_refine_ls_number_reflns 4305
_refine_ls_number_restraints 0
_refine_ls_restrained_S_all 1.067
_refine_ls_R_factor_all 0.1315
_refine_ls_R_factor_gt 0.0763
_refine_ls_shift/su_max 0.004
_refine_ls_shift/su_mean 0.001
_refine_ls_structure_factor_coef Fsqd
_refine_ls_weighting_details 'calc w=1/[\s^2^(Fo^2^)+(0.2000P)^2^+0.0010P] where P=(Fo^2^+2Fc^2^)/3'
_refine_ls_weighting_scheme calc
_refine_ls_wR_factor_gt 0.2502
_refine_ls_wR_factor_ref 0.3140
_reflns_number_gt 2537
_reflns_number_total 4305
_reflns_threshold_expression >2sigma(I)
_cod_data_source_file um5002sup1.cif
_cod_data_source_block 1
_cod_depositor_comments
;
The following automatic conversions were performed:

data item '_symmetry_cell_setting' value 'Triclinic' was changed to
'triclinic' in accordance with the
/home/saulius/struct/COD-crude-data/automatic-downloads/DataCite-retrospective/IUCr/depositions/lib/dictionaries/cif_core.dic
dictionary named 'cif_core.dic' version 2.4.2 last updated on
2011-04-26.

Automatic conversion script
Id: cif_fix_values 7556 2019-12-06 15:28:31Z antanas 
;
_cod_original_cell_volume 1237.6(4)
_cod_original_sg_symbol_H-M P-1
_cod_database_code 2311682

loop_
_symmetry_equiv_pos_as_xyz
'x, y, z'
'-x, -y, -z'

loop_
_atom_site_type_symbol
_atom_site_label
_atom_site_fract_x
_atom_site_fract_y
_atom_site_fract_z
_atom_site_U_iso_or_equiv
_atom_site_adp_type
_atom_site_calc_flag
_atom_site_refinement_flags
_atom_site_occupancy
_atom_site_symmetry_multiplicity
C C1 0.2531(10) 1.0517(5) 0.2235(5) 0.085(2) Uani d . 1 1
H H1 0.3684 1.0618 0.1960 0.102 Uiso calc R 1 1
C C2 0.2467(8) 0.9396(5) 0.2799(4) 0.0759(18) Uani d . 1 1
H H2A 0.1340 0.9329 0.3148 0.091 Uiso calc R 1 1
H H2B 0.3048 0.9480 0.3280 0.091 Uiso calc R 1 1
C C3 0.2517(10) 0.8056(5) 0.1433(4) 0.088(2) Uani d . 1 1
H H3A 0.3162 0.7330 0.1043 0.106 Uiso calc R 1 1
H H3B 0.1408 0.7855 0.1678 0.106 Uiso calc R 1 1
C C4 0.2531(10) 0.9127(5) 0.0836(4) 0.089(2) Uani d . 1 1
H H4A 0.1905 0.9002 0.0386 0.107 Uiso calc R 1 1
H H4B 0.3643 0.9186 0.0453 0.107 Uiso calc R 1 1
C C5 0.1706(8) 1.1768(5) 0.2756(4) 0.0779(17) Uani d . 1 1
H H5A 0.2291 1.1997 0.3195 0.117 Uiso calc R 1 1
H H5B 0.0608 1.1669 0.3118 0.117 Uiso calc R 1 1
H H5C 0.1698 1.2428 0.2286 0.117 Uiso calc R 1 1
C C6 0.3841(5) 0.7195(4) 0.2663(3) 0.0423(10) Uani d . 1 1
C C7 0.5200(6) 0.7317(4) 0.2962(3) 0.0458(11) Uani d . 1 1
C C8 0.5990(5) 0.6330(4) 0.3405(3) 0.0393(10) Uani d . 1 1
C C9 0.5320(5) 0.5168(4) 0.3521(3) 0.0397(10) Uani d . 1 1
C C10 0.3958(5) 0.5027(4) 0.3217(3) 0.0466(11) Uani d . 1 1
H H10 0.3537 0.4248 0.3288 0.056 Uiso calc R 1 1
C C11 0.3243(5) 0.6027(4) 0.2819(3) 0.0462(11) Uani d . 1 1
C C12 0.6052(5) 0.4072(4) 0.3952(3) 0.0436(10) Uani d . 1 1
C C13 0.7455(5) 0.4284(4) 0.4230(3) 0.0446(11) Uani d . 1 1
C C14 0.8008(5) 0.5431(4) 0.4114(3) 0.0464(11) Uani d . 1 1
H H14 0.8910 0.5527 0.4328 0.056 Uiso calc R 1 1
C C15 0.8312(6) 0.3237(5) 0.4694(3) 0.0551(12) Uani d . 1 1
C C16 0.8136(6) 0.7646(5) 0.3641(4) 0.0566(12) Uani d . 1 1
H H16A 0.8189 0.8031 0.3013 0.068 Uiso calc R 1 1
H H16B 0.9240 0.7435 0.3681 0.068 Uiso calc R 1 1
C C17 0.7202(8) 0.8605(5) 0.4450(5) 0.0754(16) Uani d . 1 1
H H17A 0.6156 0.8898 0.4361 0.113 Uiso calc R 1 1
H H17B 0.7802 0.9320 0.4428 0.113 Uiso calc R 1 1
H H17C 0.7060 0.8201 0.5070 0.113 Uiso calc R 1 1
C C18 0.2885(5) 0.5878(4) 0.8824(3) 0.0441(10) Uani d . 1 1
C C19 0.3060(5) 0.4676(4) 0.9210(3) 0.0440(10) Uani d . 1 1
H H19 0.3926 0.4438 0.9468 0.053 Uiso calc R 1 1
C C20 0.1960(5) 0.3821(4) 0.9218(3) 0.0427(10) Uani d . 1 1
C C21 0.0678(5) 0.4207(4) 0.8818(3) 0.0481(11) Uani d . 1 1
H H21 -0.0068 0.3644 0.8809 0.058 Uiso calc R 1 1
C C22 0.0509(6) 0.5406(5) 0.8439(3) 0.0535(12) Uani d . 1 1
H H22 -0.0365 0.5657 0.8190 0.064 Uiso calc R 1 1
C C23 0.1630(5) 0.6244(4) 0.8424(3) 0.0488(11) Uani d . 1 1
H H23 0.1536 0.7045 0.8148 0.059 Uiso calc R 1 1
C C24 0.4080(6) 0.6791(5) 0.8829(3) 0.0484(11) Uani d . 1 1
C C25 0.2063(6) 0.2535(4) 0.9668(3) 0.0499(11) Uani d . 1 1
F F1 0.5805(3) 0.8441(2) 0.2784(2) 0.0652(9) Uani d . 1 1
F F2 0.1888(3) 0.5886(3) 0.2559(2) 0.0651(8) Uani d . 1 1
N N1 0.1857(6) 1.0363(4) 0.1382(3) 0.0593(11) Uani d . 1 1
H H1A 0.0767 1.0401 0.1602 0.071 Uiso calc R 1 1
H H1B 0.2092 1.1015 0.0972 0.071 Uiso calc R 1 1
N N2 0.3141(5) 0.8240(3) 0.2244(3) 0.0516(10) Uani d . 1 1
N N3 0.7355(4) 0.6460(3) 0.3710(2) 0.0428(9) Uani d . 1 1
O O1 0.5472(4) 0.3035(3) 0.4034(3) 0.0670(10) Uani d . 1 1
O O2 0.7686(5) 0.2138(3) 0.4786(3) 0.0731(11) Uani d . 1 1
H H2 0.6954 0.2186 0.4521 0.110 Uiso calc R 1 1
O O3 0.9482(5) 0.3363(3) 0.4957(3) 0.0785(12) Uani d . 1 1
O O4 0.3962(5) 0.7902(3) 0.8579(3) 0.0696(11) Uani d . 1 1
O O5 0.5308(5) 0.6259(3) 0.9143(3) 0.0700(11) Uani d . 1 1
H H5 0.5848 0.6814 0.9225 0.105 Uiso calc R 1 1
O O6 0.2986(4) 0.2319(3) 1.0225(3) 0.0603(10) Uani d . 1 1
O O7 0.1247(5) 0.1739(3) 0.9498(3) 0.0703(11) Uani d . 1 1
O O8 0.8534(5) 0.0225(4) 0.1788(3) 0.0818(12) Uani d . 1 1
H H8A 0.8624 -0.0474 0.1522 0.123 Uiso d R 1 1
H H8B 0.7749 0.0763 0.1819 0.123 Uiso d R 1 1

loop_
_atom_site_aniso_label
_atom_site_aniso_U_11
_atom_site_aniso_U_22
_atom_site_aniso_U_33
_atom_site_aniso_U_12
_atom_site_aniso_U_13
_atom_site_aniso_U_23
C1 0.146(6) 0.053(3) 0.081(4) -0.002(3) -0.075(4) 0.000(3)
C2 0.109(5) 0.064(3) 0.063(3) 0.025(3) -0.053(3) -0.014(3)
C3 0.144(6) 0.068(4) 0.070(4) 0.026(4) -0.074(4) -0.015(3)
C4 0.157(6) 0.059(3) 0.069(4) 0.012(4) -0.071(4) -0.005(3)
C5 0.114(5) 0.054(3) 0.073(4) -0.002(3) -0.041(4) -0.003(3)
C6 0.038(2) 0.052(3) 0.038(2) 0.0007(19) -0.0150(18) 0.0021(19)
C7 0.058(3) 0.042(2) 0.045(2) -0.009(2) -0.027(2) 0.0046(19)
C8 0.037(2) 0.048(2) 0.037(2) -0.0031(18) -0.0169(18) -0.0002(18)
C9 0.038(2) 0.047(2) 0.035(2) -0.0042(18) -0.0117(18) 0.0020(18)
C10 0.049(3) 0.046(2) 0.050(3) -0.006(2) -0.022(2) -0.005(2)
C11 0.042(2) 0.055(3) 0.049(2) -0.008(2) -0.024(2) 0.001(2)
C12 0.044(2) 0.047(2) 0.040(2) -0.0081(19) -0.0125(19) 0.0033(19)
C13 0.047(3) 0.051(2) 0.041(2) 0.003(2) -0.024(2) -0.0021(19)
C14 0.042(2) 0.058(3) 0.042(2) 0.001(2) -0.019(2) 0.001(2)
C15 0.066(3) 0.050(3) 0.051(3) 0.008(2) -0.026(2) -0.004(2)
C16 0.049(3) 0.065(3) 0.069(3) -0.018(2) -0.033(2) 0.011(2)
C17 0.093(4) 0.060(3) 0.085(4) -0.022(3) -0.040(3) -0.001(3)
C18 0.052(3) 0.048(2) 0.037(2) -0.012(2) -0.018(2) 0.0000(19)
C19 0.048(3) 0.050(3) 0.040(2) -0.0101(19) -0.020(2) -0.0025(19)
C20 0.047(2) 0.047(2) 0.040(2) -0.0142(19) -0.020(2) -0.0023(19)
C21 0.042(2) 0.055(3) 0.053(3) -0.016(2) -0.020(2) -0.005(2)
C22 0.054(3) 0.059(3) 0.057(3) -0.010(2) -0.030(2) 0.002(2)
C23 0.048(3) 0.055(3) 0.047(3) -0.011(2) -0.017(2) 0.001(2)
C24 0.051(3) 0.060(3) 0.039(2) -0.019(2) -0.017(2) 0.003(2)
C25 0.051(3) 0.053(3) 0.055(3) -0.016(2) -0.026(2) -0.005(2)
F1 0.0735(19) 0.0535(16) 0.088(2) -0.0240(14) -0.0491(17) 0.0256(14)
F2 0.0545(17) 0.0723(18) 0.086(2) -0.0094(14) -0.0477(16) 0.0015(15)
N1 0.083(3) 0.049(2) 0.056(2) -0.003(2) -0.039(2) 0.0055(18)
N2 0.062(2) 0.052(2) 0.051(2) 0.0016(18) -0.036(2) -0.0004(17)
N3 0.043(2) 0.052(2) 0.0407(19) -0.0103(16) -0.0218(16) 0.0055(16)
O1 0.077(2) 0.0466(19) 0.094(3) -0.0150(17) -0.048(2) 0.0140(18)
O2 0.087(3) 0.054(2) 0.088(3) -0.0020(19) -0.045(2) 0.0152(18)
O3 0.091(3) 0.067(2) 0.099(3) 0.013(2) -0.071(3) -0.002(2)
O4 0.079(3) 0.053(2) 0.091(3) -0.0252(17) -0.040(2) 0.0129(19)
O5 0.087(3) 0.059(2) 0.093(3) -0.0381(19) -0.062(2) 0.0233(19)
O6 0.071(2) 0.0496(18) 0.077(2) -0.0234(16) -0.0430(19) 0.0142(16)
O7 0.084(3) 0.0527(19) 0.096(3) -0.0316(18) -0.050(2) 0.0071(18)
O8 0.091(3) 0.071(2) 0.099(3) -0.027(2) -0.046(2) -0.001(2)

loop_
_atom_type_symbol
_atom_type_description
_atom_type_scat_dispersion_real
_atom_type_scat_dispersion_imag
_atom_type_scat_source
C C 0.0033 0.0016 'International Tables Vol C Tables 4.2.6.8 and 6.1.1.4'
H H 0.0000 0.0000 'International Tables Vol C Tables 4.2.6.8 and 6.1.1.4'
N N 0.0061 0.0033 'International Tables Vol C Tables 4.2.6.8 and 6.1.1.4'
O O 0.0106 0.0060 'International Tables Vol C Tables 4.2.6.8 and 6.1.1.4'
F F 0.0171 0.0103 'International Tables Vol C Tables 4.2.6.8 and 6.1.1.4'

loop_
_geom_angle_atom_site_label_1
_geom_angle_atom_site_label_2
_geom_angle_atom_site_label_3
_geom_angle
C2 C1 N1 110.9(5)
C2 C1 C5 117.5(6)
N1 C1 C5 107.7(4)
C2 C1 H1 106.7
N1 C1 H1 106.7
C5 C1 H1 106.7
C1 C2 N2 114.3(5)
C1 C2 H2A 108.7
N2 C2 H2A 108.7
C1 C2 H2B 108.7
N2 C2 H2B 108.7
H2A C2 H2B 107.6
C4 C3 N2 113.3(5)
C4 C3 H3A 108.9
N2 C3 H3A 108.9
C4 C3 H3B 108.9
N2 C3 H3B 108.9
H3A C3 H3B 107.7
C3 C4 N1 114.1(5)
C3 C4 H4A 108.7
N1 C4 H4A 108.7
C3 C4 H4B 108.7
N1 C4 H4B 108.7
H4A C4 H4B 107.6
C1 C5 H5A 109.5
C1 C5 H5B 109.5
H5A C5 H5B 109.5
C1 C5 H5C 109.5
H5A C5 H5C 109.5
H5B C5 H5C 109.5
C7 C6 C11 116.5(4)
C7 C6 N2 119.2(4)
C11 C6 N2 124.3(4)
F1 C7 C6 116.4(4)
F1 C7 C8 119.7(4)
C6 C7 C8 123.9(4)
N3 C8 C9 120.4(4)
N3 C8 C7 123.7(4)
C9 C8 C7 115.9(4)
C10 C9 C8 120.9(4)
C10 C9 C12 118.3(4)
C8 C9 C12 120.8(4)
C11 C10 C9 119.8(4)
C11 C10 H10 120.1
C9 C10 H10 120.1
F2 C11 C10 119.0(4)
F2 C11 C6 118.1(4)
C10 C11 C6 123.0(4)
O1 C12 C13 124.5(4)
O1 C12 C9 120.5(4)
C13 C12 C9 115.0(4)
C14 C13 C12 120.9(4)
C14 C13 C15 118.8(4)
C12 C13 C15 120.3(4)
C13 C14 N3 125.1(4)
C13 C14 H14 117.5
N3 C14 H14 117.5
O3 C15 O2 121.6(4)
O3 C15 C13 123.4(5)
O2 C15 C13 115.0(4)
N3 C16 C17 111.6(4)
N3 C16 H16A 109.3
C17 C16 H16A 109.3
N3 C16 H16B 109.3
C17 C16 H16B 109.3
H16A C16 H16B 108.0
C16 C17 H17A 109.5
C16 C17 H17B 109.5
H17A C17 H17B 109.5
C16 C17 H17C 109.5
H17A C17 H17C 109.5
H17B C17 H17C 109.5
C23 C18 C19 120.7(4)
C23 C18 C24 119.4(4)
C19 C18 C24 119.9(4)
C18 C19 C20 120.7(4)
C18 C19 H19 119.6
C20 C19 H19 119.6
C19 C20 C21 118.2(4)
C19 C20 C25 122.4(4)
C21 C20 C25 119.4(4)
C22 C21 C20 120.8(4)
C22 C21 H21 119.6
C20 C21 H21 119.6
C21 C22 C23 120.4(4)
C21 C22 H22 119.8
C23 C22 H22 119.8
C18 C23 C22 119.2(4)
C18 C23 H23 120.4
C22 C23 H23 120.4
O4 C24 O5 122.7(4)
O4 C24 C18 124.9(4)
O5 C24 C18 112.4(4)
O7 C25 O6 122.8(4)
O7 C25 C20 118.9(4)
O6 C25 C20 118.2(4)
C4 N1 C1 112.5(4)
C4 N1 H1A 109.1
C1 N1 H1A 109.1
C4 N1 H1B 109.1
C1 N1 H1B 109.1
H1A N1 H1B 107.8
C6 N2 C2 120.4(4)
C6 N2 C3 120.5(4)
C2 N2 C3 114.9(4)
C14 N3 C8 117.8(4)
C14 N3 C16 117.4(3)
C8 N3 C16 124.8(3)
C15 O2 H2 109.5
C24 O5 H5 109.5
H8A O8 H8B 121.3

loop_
_geom_bond_atom_site_label_1
_geom_bond_atom_site_label_2
_geom_bond_distance
C1 C2 1.417(8)
C1 N1 1.512(6)
C1 C5 1.516(8)
C1 H1 0.9800
C2 N2 1.431(6)
C2 H2A 0.9700
C2 H2B 0.9700
C3 C4 1.402(8)
C3 N2 1.436(6)
C3 H3A 0.9700
C3 H3B 0.9700
C4 N1 1.494(7)
C4 H4A 0.9700
C4 H4B 0.9700
C5 H5A 0.9600
C5 H5B 0.9600
C5 H5C 0.9600
C6 C7 1.378(6)
C6 C11 1.382(6)
C6 N2 1.398(5)
C7 F1 1.344(5)
C7 C8 1.413(6)
C8 N3 1.389(5)
C8 C9 1.405(6)
C9 C10 1.389(6)
C9 C12 1.459(6)
C10 C11 1.354(6)
C10 H10 0.9300
C11 F2 1.349(5)
C12 O1 1.246(5)
C12 C13 1.421(6)
C13 C14 1.344(6)
C13 C15 1.502(6)
C14 N3 1.356(5)
C14 H14 0.9300
C15 O3 1.197(6)
C15 O2 1.325(6)
C16 N3 1.480(6)
C16 C17 1.523(7)
C16 H16A 0.9700
C16 H16B 0.9700
C17 H17A 0.9600
C17 H17B 0.9600
C17 H17C 0.9600
C18 C23 1.374(6)
C18 C19 1.381(6)
C18 C24 1.497(6)
C19 C20 1.384(6)
C19 H19 0.9300
C20 C21 1.398(6)
C20 C25 1.493(6)
C21 C22 1.374(6)
C21 H21 0.9300
C22 C23 1.384(6)
C22 H22 0.9300
C23 H23 0.9300
C24 O4 1.219(5)
C24 O5 1.324(5)
C25 O7 1.227(5)
C25 O6 1.277(5)
N1 H1A 0.9000
N1 H1B 0.9000
O2 H2 0.8200
O5 H5 0.8200
O8 H8A 0.8201
O8 H8B 0.8201

loop_
_geom_hbond_atom_site_label_D
_geom_hbond_atom_site_label_H
_geom_hbond_atom_site_label_A
_geom_hbond_site_symmetry_A
_geom_hbond_distance_DH
_geom_hbond_distance_HA
_geom_hbond_distance_DA
_geom_hbond_angle_DHA
_geom_hbond_publ_flag
N1 H1A O8 1_465 0.90 1.90 2.783(7) 166 yes
N1 H1B O6 1_564 0.90 1.83 2.720(6) 167 yes
N1 H1B O7 1_564 0.90 2.50 3.181(6) 133 yes
O2 H2 O1 . 0.82 1.77 2.528(6) 153 yes
O5 H5 O6 2_667 0.82 1.78 2.564(5) 159 yes
O8 H8A O7 2_656 0.82 1.96 2.745(6) 159 yes
O8 H8B O4 2_666 0.82 2.10 2.893(6) 162 yes
C2 H2B F1 . 0.97 2.41 2.928(7) 113 yes
C3 H3B F2 . 0.97 2.46 2.792(6) 101 yes
C14 H14 O3 . 0.93 2.48 2.813(6) 101 yes
C14 H14 O3 2_766 0.93 2.36 3.232(6) 155 yes
C16 H16A F1 . 0.97 2.17 2.684(6) 112 yes
C16 H16B O3 2_766 0.97 2.58 3.333(7) 135 yes
C17 H17A F1 . 0.96 2.42 2.976(8) 116 yes
C19 H19 O5 . 0.93 2.35 2.691(6) 101 yes
C19 H19 O5 2_667 0.93 2.34 3.157(6) 146 yes

loop_
_geom_torsion_atom_site_label_1
_geom_torsion_atom_site_label_2
_geom_torsion_atom_site_label_3
_geom_torsion_atom_site_label_4
_geom_torsion
N1 C1 C2 N2 50.2(8)
C5 C1 C2 N2 174.7(5)
N2 C3 C4 N1 -47.3(9)
C11 C6 C7 F1 178.2(4)
N2 C6 C7 F1 -2.8(6)
C11 C6 C7 C8 0.1(7)
N2 C6 C7 C8 179.1(4)
F1 C7 C8 N3 2.4(6)
C6 C7 C8 N3 -179.6(4)
F1 C7 C8 C9 -177.1(4)
C6 C7 C8 C9 1.0(6)
N3 C8 C9 C10 -179.9(4)
C7 C8 C9 C10 -0.5(6)
N3 C8 C9 C12 -0.7(6)
C7 C8 C9 C12 178.7(4)
C8 C9 C10 C11 -1.1(6)
C12 C9 C10 C11 179.7(4)
C9 C10 C11 F2 -177.8(4)
C9 C10 C11 C6 2.3(7)
C7 C6 C11 F2 178.3(4)
N2 C6 C11 F2 -0.6(6)
C7 C6 C11 C10 -1.8(7)
N2 C6 C11 C10 179.3(4)
C10 C9 C12 O1 0.7(6)
C8 C9 C12 O1 -178.5(4)
C10 C9 C12 C13 179.1(4)
C8 C9 C12 C13 -0.1(6)
O1 C12 C13 C14 179.7(4)
C9 C12 C13 C14 1.4(6)
O1 C12 C13 C15 -2.4(7)
C9 C12 C13 C15 179.3(4)
C12 C13 C14 N3 -2.0(7)
C15 C13 C14 N3 -179.9(4)
C14 C13 C15 O3 -0.9(7)
C12 C13 C15 O3 -178.8(5)
C14 C13 C15 O2 179.7(4)
C12 C13 C15 O2 1.8(6)
C23 C18 C19 C20 -1.1(6)
C24 C18 C19 C20 179.5(4)
C18 C19 C20 C21 0.4(6)
C18 C19 C20 C25 -177.2(4)
C19 C20 C21 C22 -0.7(7)
C25 C20 C21 C22 177.0(4)
C20 C21 C22 C23 1.6(7)
C19 C18 C23 C22 1.9(7)
C24 C18 C23 C22 -178.7(4)
C21 C22 C23 C18 -2.2(7)
C23 C18 C24 O4 6.8(7)
C19 C18 C24 O4 -173.8(4)
C23 C18 C24 O5 -173.4(4)
C19 C18 C24 O5 6.0(6)
C19 C20 C25 O7 -166.9(4)
C21 C20 C25 O7 15.5(7)
C19 C20 C25 O6 14.0(7)
C21 C20 C25 O6 -163.7(4)
C3 C4 N1 C1 47.2(8)
C2 C1 N1 C4 -47.6(8)
C5 C1 N1 C4 -177.4(5)
C7 C6 N2 C2 -63.2(6)
C11 C6 N2 C2 115.7(6)
C7 C6 N2 C3 140.8(5)
C11 C6 N2 C3 -40.3(7)
C1 C2 N2 C6 150.8(5)
C1 C2 N2 C3 -52.0(8)
C4 C3 N2 C6 -153.3(5)
C4 C3 N2 C2 49.5(8)
C13 C14 N3 C8 1.1(6)
C13 C14 N3 C16 -179.8(4)
C9 C8 N3 C14 0.3(6)
C7 C8 N3 C14 -179.1(4)
C9 C8 N3 C16 -178.7(4)
C7 C8 N3 C16 1.9(6)
C17 C16 N3 C14 -100.5(5)
C17 C16 N3 C8 78.5(5)
